data_1553703
loop_
_publ_author_name
'Shimizu, Masaki'
'Kinoshita, Takumi'
'Shigitani, Ryosuke'
'Miyake, Yusuke'
'Tajima, Kunihiko'

_publ_section_title
;
 Use of silylmethoxy groups as inducers of efficient room temperature
 phosphorescence from precious-metal-free organic luminophores
;
_journal_issue 2
_journal_name_full 'Materials Chemistry Frontiers'
_journal_page_first 347
_journal_paper_doi 10.1039/C7QM00524E
_journal_volume 2
_journal_year 2018
_chemical_formula_sum 'C28 H34 O4 Si2'
_chemical_formula_weight 490.73
_space_group_IT_number 14
_space_group_name_Hall '-P 2ybc'
_space_group_name_H-M_alt 'P 1 21/c 1'
_symmetry_cell_setting monoclinic
_symmetry_space_group_name_H-M 'P 1 21/c 1'
_atom_sites_solution_hydrogens geom
_atom_sites_solution_primary direct
_atom_sites_solution_secondary difmap
_audit_creation_method SHELXL-97
_audit_update_record
;
2017-08-25 deposited with the CCDC.
2017-12-14 downloaded from the CCDC.
;
_cell_angle_alpha 90.00
_cell_angle_beta 90.646(2)
_cell_angle_gamma 90.00
_cell_formula_units_Z 2
_cell_length_a 8.3944(11)
_cell_length_b 14.3259(18)
_cell_length_c 11.7204(14)
_cell_measurement_reflns_used 2608
_cell_measurement_temperature 300(2)
_cell_measurement_theta_max 25.92
_cell_measurement_theta_min 2.43
_cell_volume 1409.4(3)
_computing_cell_refinement 'Bruker SMART'
_computing_data_collection 'Bruker SMART'
_computing_data_reduction 'Bruker SAINT'
_computing_molecular_graphics 'Bruker SHELXTL'
_computing_publication_material 'Bruker SHELXTL'
_computing_structure_refinement 'SHELXL-97 (Sheldrick, 1997)'
_computing_structure_solution 'SHELXS-97 (Sheldrick, 1990)'
_diffrn_ambient_temperature 300(2)
_diffrn_detector_area_resol_mean 8.366
_diffrn_measured_fraction_theta_full 1.000
_diffrn_measured_fraction_theta_max 1.000
_diffrn_measurement_device_type 'CCD area detector'
_diffrn_measurement_method 'phi and omega scans'
_diffrn_radiation_monochromator graphite
_diffrn_radiation_source 'fine-focus sealed tube'
_diffrn_radiation_type MoK\a
_diffrn_radiation_wavelength 0.71073
_diffrn_reflns_av_R_equivalents 0.0246
_diffrn_reflns_av_sigmaI/netI 0.0304
_diffrn_reflns_limit_h_max 9
_diffrn_reflns_limit_h_min -10
_diffrn_reflns_limit_k_max 17
_diffrn_reflns_limit_k_min -15
_diffrn_reflns_limit_l_max 10
_diffrn_reflns_limit_l_min -14
_diffrn_reflns_number 7553
_diffrn_reflns_theta_full 25.50
_diffrn_reflns_theta_max 25.50
_diffrn_reflns_theta_min 2.25
_exptl_absorpt_coefficient_mu 0.155
_exptl_absorpt_correction_T_max 0.9696
_exptl_absorpt_correction_T_min 0.9265
_exptl_absorpt_correction_type empirical
_exptl_crystal_colour colorless
_exptl_crystal_density_diffrn 1.156
_exptl_crystal_density_method 'not measured'
_exptl_crystal_description prism
_exptl_crystal_F_000 524
_exptl_crystal_size_max 0.50
_exptl_crystal_size_mid 0.50
_exptl_crystal_size_min 0.20
_refine_diff_density_max 0.217
_refine_diff_density_min -0.301
_refine_diff_density_rms 0.070
_refine_ls_extinction_method none
_refine_ls_goodness_of_fit_ref 1.058
_refine_ls_hydrogen_treatment constr
_refine_ls_matrix_type full
_refine_ls_number_parameters 157
_refine_ls_number_reflns 2627
_refine_ls_number_restraints 0
_refine_ls_restrained_S_all 1.058
_refine_ls_R_factor_all 0.0527
_refine_ls_R_factor_gt 0.0438
_refine_ls_shift/su_max 0.000
_refine_ls_shift/su_mean 0.000
_refine_ls_structure_factor_coef Fsqd
_refine_ls_weighting_details 'calc w=1/[\s^2^(Fo^2^)+(0.0724P)^2^+0.1536P] where P=(Fo^2^+2Fc^2^)/3'
_refine_ls_weighting_scheme calc
_refine_ls_wR_factor_gt 0.1134
_refine_ls_wR_factor_ref 0.1173
_reflns_number_gt 2179
_reflns_number_total 2627
_reflns_threshold_expression >2sigma(I)
_cod_data_source_file c7qm00524e2.cif
_cod_data_source_block 2knt
_cod_depositor_comments
;
The following automatic conversions were performed:

data item '_symmetry_cell_setting' value 'Monoclinic' was changed to
'monoclinic' in accordance with the
/home/saulius/struct/COD-crude-data/automatic-downloads/DataCite-retrospective/RSC/depositions/lib/dictionaries/cif_core.dic
dictionary named 'cif_core.dic' version 2.4.2 last updated on
2011-04-26.

Automatic conversion script
Id: cif_fix_values 6909 2019-04-08 15:41:33Z antanas 
;
_cod_original_sg_symbol_H-M P2(1)/c
_cod_database_code 1553703

loop_
_symmetry_equiv_pos_as_xyz
'x, y, z'
'-x, y+1/2, -z+1/2'
'-x, -y, -z'
'x, -y-1/2, z-1/2'

loop_
_atom_site_label
_atom_site_type_symbol
_atom_site_fract_x
_atom_site_fract_y
_atom_site_fract_z
_atom_site_U_iso_or_equiv
_atom_site_adp_type
_atom_site_occupancy
_atom_site_symmetry_multiplicity
_atom_site_calc_flag
_atom_site_refinement_flags
Si1 Si -0.03740(5) 0.17332(3) 0.35713(4) 0.04652(18) Uani 1 1 d .
O2 O 0.23263(14) 0.07684(10) 0.39849(9) 0.0603(4) Uani 1 1 d .
C9 C 0.45485(17) -0.02027(11) 0.38844(12) 0.0395(4) Uani 1 1 d .
C8 C 0.59009(18) -0.06164(11) 0.43621(12) 0.0414(4) Uani 1 1 d .
H8 H 0.6501 -0.1032 0.3934 0.050 Uiso 1 1 calc R
C11 C 0.11713(19) 0.12771(13) 0.46169(14) 0.0476(4) Uani 1 1 d .
H11A H 0.1676 0.1792 0.5018 0.057 Uiso 1 1 calc R
H11B H 0.0674 0.0873 0.5173 0.057 Uiso 1 1 calc R
C7 C 0.4049(2) -0.04766(12) 0.26954(13) 0.0456(4) Uani 1 1 d .
C6 C 0.38896(18) 0.02511(11) 0.18001(12) 0.0414(4) Uani 1 1 d .
O1 O 0.3849(2) -0.12988(9) 0.24779(11) 0.0783(5) Uani 1 1 d .
C5 C 0.46022(19) 0.11179(12) 0.19215(14) 0.0474(4) Uani 1 1 d .
H5 H 0.5109 0.1272 0.2606 0.057 Uiso 1 1 calc R
C10 C 0.36450(18) 0.04112(11) 0.45267(13) 0.0419(4) Uani 1 1 d .
C4 C 0.4569(2) 0.17556(13) 0.10390(16) 0.0585(5) Uani 1 1 d .
H4 H 0.5069 0.2331 0.1124 0.070 Uiso 1 1 calc R
C1 C 0.3103(2) 0.00402(13) 0.07856(14) 0.0543(4) Uani 1 1 d .
H1 H 0.2611 -0.0537 0.0692 0.065 Uiso 1 1 calc R
C2 C 0.3050(3) 0.06881(15) -0.00857(15) 0.0652(5) Uani 1 1 d .
H2 H 0.2505 0.0548 -0.0760 0.078 Uiso 1 1 calc R
C12 C -0.0928(3) 0.07814(16) 0.25760(19) 0.0764(6) Uani 1 1 d .
H12A H -0.1711 0.1005 0.2039 0.115 Uiso 1 1 calc R
H12B H -0.1360 0.0268 0.2998 0.115 Uiso 1 1 calc R
H12C H 0.0000 0.0578 0.2175 0.115 Uiso 1 1 calc R
C14 C -0.2094(2) 0.21094(17) 0.44337(19) 0.0730(6) Uani 1 1 d .
H14A H -0.1743 0.2551 0.4998 0.110 Uiso 1 1 calc R
H14B H -0.2550 0.1577 0.4804 0.110 Uiso 1 1 calc R
H14C H -0.2879 0.2395 0.3945 0.110 Uiso 1 1 calc R
C3 C 0.3793(3) 0.15366(15) 0.00331(16) 0.0645(5) Uani 1 1 d .
H3 H 0.3772 0.1963 -0.0565 0.077 Uiso 1 1 calc R
C13 C 0.0478(3) 0.27168(17) 0.2760(2) 0.0814(7) Uani 1 1 d .
H13A H -0.0266 0.2911 0.2179 0.122 Uiso 1 1 calc R
H13B H 0.1452 0.2522 0.2411 0.122 Uiso 1 1 calc R
H13C H 0.0690 0.3229 0.3267 0.122 Uiso 1 1 calc R

loop_
_atom_site_aniso_label
_atom_site_aniso_U_11
_atom_site_aniso_U_22
_atom_site_aniso_U_33
_atom_site_aniso_U_23
_atom_site_aniso_U_13
_atom_site_aniso_U_12
Si1 0.0400(3) 0.0523(3) 0.0471(3) 0.00480(19) -0.00516(19) 0.00680(19)
O2 0.0510(7) 0.0876(10) 0.0421(6) -0.0091(6) -0.0123(5) 0.0322(6)
C9 0.0424(8) 0.0401(8) 0.0359(7) 0.0002(6) -0.0064(6) 0.0009(6)
C8 0.0431(8) 0.0426(9) 0.0384(8) -0.0025(6) -0.0018(6) 0.0072(6)
C11 0.0455(9) 0.0512(10) 0.0459(9) 0.0012(7) -0.0032(7) 0.0111(7)
C7 0.0499(9) 0.0444(9) 0.0422(8) -0.0046(7) -0.0078(7) 0.0020(7)
C6 0.0418(8) 0.0450(9) 0.0372(8) -0.0050(6) -0.0036(6) 0.0061(7)
O1 0.1333(13) 0.0434(8) 0.0575(8) -0.0033(6) -0.0318(8) -0.0064(8)
C5 0.0480(9) 0.0499(10) 0.0444(9) -0.0053(7) -0.0016(7) 0.0021(7)
C10 0.0393(8) 0.0476(9) 0.0387(8) 0.0009(7) -0.0069(6) 0.0067(7)
C4 0.0659(12) 0.0494(10) 0.0604(11) 0.0042(8) 0.0085(9) 0.0023(9)
C1 0.0622(11) 0.0543(10) 0.0460(9) -0.0074(8) -0.0150(8) 0.0047(8)
C2 0.0797(13) 0.0744(14) 0.0412(9) -0.0011(9) -0.0166(9) 0.0184(11)
C12 0.0628(13) 0.0867(16) 0.0792(14) -0.0173(12) -0.0180(10) 0.0017(11)
C14 0.0609(12) 0.0833(15) 0.0749(13) 0.0070(11) 0.0058(10) 0.0259(11)
C3 0.0823(14) 0.0634(13) 0.0478(10) 0.0107(9) 0.0039(9) 0.0196(11)
C13 0.0811(15) 0.0854(16) 0.0775(14) 0.0300(12) -0.0129(11) -0.0111(12)

loop_
_atom_type_symbol
_atom_type_description
_atom_type_scat_dispersion_real
_atom_type_scat_dispersion_imag
_atom_type_scat_source
C C 0.0033 0.0016 'International Tables Vol C Tables 4.2.6.8 and 6.1.1.4'
H H 0.0000 0.0000 'International Tables Vol C Tables 4.2.6.8 and 6.1.1.4'
O O 0.0106 0.0060 'International Tables Vol C Tables 4.2.6.8 and 6.1.1.4'
Si Si 0.0817 0.0704 'International Tables Vol C Tables 4.2.6.8 and 6.1.1.4'

loop_
_geom_angle_atom_site_label_1
_geom_angle_atom_site_label_2
_geom_angle_atom_site_label_3
_geom_angle
_geom_angle_site_symmetry_1
_geom_angle_site_symmetry_3
C13 Si1 C12 109.46(12) . .
C13 Si1 C14 111.56(11) . .
C12 Si1 C14 111.51(11) . .
C13 Si1 C11 109.29(9) . .
C12 Si1 C11 108.65(9) . .
C14 Si1 C11 106.27(9) . .
C10 O2 C11 120.05(12) . .
C10 C9 C8 119.96(14) . .
C10 C9 C7 121.30(13) . .
C8 C9 C7 118.66(13) . .
C10 C8 C9 120.16(14) 3_656 .
C10 C8 H8 119.9 3_656 .
C9 C8 H8 119.9 . .
O2 C11 Si1 107.77(10) . .
O2 C11 H11A 110.2 . .
Si1 C11 H11A 110.2 . .
O2 C11 H11B 110.2 . .
Si1 C11 H11B 110.2 . .
H11A C11 H11B 108.5 . .
O1 C7 C6 121.40(14) . .
O1 C7 C9 118.92(14) . .
C6 C7 C9 119.61(14) . .
C5 C6 C1 118.97(15) . .
C5 C6 C7 121.47(14) . .
C1 C6 C7 119.42(15) . .
C4 C5 C6 120.76(16) . .
C4 C5 H5 119.6 . .
C6 C5 H5 119.6 . .
O2 C10 C8 124.72(14) . 3_656
O2 C10 C9 115.40(13) . .
C8 C10 C9 119.88(14) 3_656 .
C3 C4 C5 119.76(18) . .
C3 C4 H4 120.1 . .
C5 C4 H4 120.1 . .
C2 C1 C6 119.92(18) . .
C2 C1 H1 120.0 . .
C6 C1 H1 120.0 . .
C3 C2 C1 120.63(17) . .
C3 C2 H2 119.7 . .
C1 C2 H2 119.7 . .
Si1 C12 H12A 109.5 . .
Si1 C12 H12B 109.5 . .
H12A C12 H12B 109.5 . .
Si1 C12 H12C 109.5 . .
H12A C12 H12C 109.5 . .
H12B C12 H12C 109.5 . .
Si1 C14 H14A 109.5 . .
Si1 C14 H14B 109.5 . .
H14A C14 H14B 109.5 . .
Si1 C14 H14C 109.5 . .
H14A C14 H14C 109.5 . .
H14B C14 H14C 109.5 . .
C2 C3 C4 119.92(18) . .
C2 C3 H3 120.0 . .
C4 C3 H3 120.0 . .
Si1 C13 H13A 109.5 . .
Si1 C13 H13B 109.5 . .
H13A C13 H13B 109.5 . .
Si1 C13 H13C 109.5 . .
H13A C13 H13C 109.5 . .
H13B C13 H13C 109.5 . .

loop_
_geom_bond_atom_site_label_1
_geom_bond_atom_site_label_2
_geom_bond_distance
_geom_bond_site_symmetry_2
Si1 C13 1.849(2) .
Si1 C12 1.850(2) .
Si1 C14 1.852(2) .
Si1 C11 1.8909(16) .
O2 C10 1.3691(18) .
O2 C11 1.4269(19) .
C9 C10 1.389(2) .
C9 C8 1.393(2) .
C9 C7 1.503(2) .
C8 C10 1.384(2) 3_656
C8 H8 0.9300 .
C11 H11A 0.9700 .
C11 H11B 0.9700 .
C7 O1 1.216(2) .
C7 C6 1.484(2) .
C6 C5 1.385(2) .
C6 C1 1.387(2) .
C5 C4 1.380(2) .
C5 H5 0.9300 .
C10 C8 1.384(2) 3_656
C4 C3 1.377(3) .
C4 H4 0.9300 .
C1 C2 1.380(3) .
C1 H1 0.9300 .
C2 C3 1.373(3) .
C2 H2 0.9300 .
C12 H12A 0.9600 .
C12 H12B 0.9600 .
C12 H12C 0.9600 .
C14 H14A 0.9600 .
C14 H14B 0.9600 .
C14 H14C 0.9600 .
C3 H3 0.9300 .
C13 H13A 0.9600 .
C13 H13B 0.9600 .
C13 H13C 0.9600 .
